data_1551794
loop_
_publ_author_name
'\,CELIK, \"Omer'
'TAS, Esref'
'IDE, Semra'
'ULUSOY, Mahmut'

_publ_section_title
;
 Crystal and Molecular Structure of
 N-[1-(3-Aminopropyl)imidazole]-3,5-di-t-butylsalicylaldimine
;
_journal_name_full 'X-ray Structure Analysis Online'
_journal_page_first 75
_journal_paper_doi 10.2116/xraystruct.25.75
_journal_volume 25
_journal_year 2009
_chemical_formula_moiety 'C21 H31 N3 O1'
_chemical_formula_sum 'C21 H31 N3 O'
_chemical_formula_weight 341.49
_space_group_IT_number 14
_space_group_name_Hall '-P 2yn'
_space_group_name_H-M_alt 'P 1 21/n 1'
_symmetry_cell_setting monoclinic
_symmetry_space_group_name_Hall '-P 2yn'
_symmetry_space_group_name_H-M 'P 1 21/n 1'
_audit_creation_date 2007-08-03T17:13:24-00:00
_audit_creation_method 'WinGX routine CIF_UPDATE'
_cell_angle_alpha 90.000(7)
_cell_angle_beta 100.400(7)
_cell_angle_gamma 90.000(7)
_cell_formula_units_Z 4
_cell_length_a 9.2609(8)
_cell_length_b 22.665(2)
_cell_length_c 10.0975(8)
_cell_measurement_reflns_used 4042
_cell_measurement_temperature 293(2)
_cell_measurement_theta_max 26.3
_cell_measurement_theta_min 2.4
_cell_volume 2084.6(3)
_computing_cell_refinement 'CAD4 Express (Enraf Nonius, 1994)'
_computing_data_collection 'CAD4 Express (Enraf Nonius, 1994)'
_computing_data_reduction 'XCAD4 (Harms & Wocadlo, 1995)'
_computing_molecular_graphics 'Ortep-3 for Windows (Farrugia, 1997)'
_computing_publication_material 'WinGX publication routines (Farrugia, 1999)'
_computing_structure_refinement 'SHELXL-97 (Sheldrick, 1997)'
_computing_structure_solution 'SHELXS-97 (Sheldrick, 1997)'
_diffrn_measured_fraction_theta_full 0.954
_diffrn_measured_fraction_theta_max 0.954
_diffrn_measurement_device '\k-geometry diffractometer'
_diffrn_measurement_device_type 'Enraf Nonius CAD4'
_diffrn_measurement_method 'non-profiled omega scans'
_diffrn_radiation_probe x-ray
_diffrn_radiation_type MoK\a
_diffrn_radiation_wavelength 0.71073
_diffrn_reflns_av_R_equivalents 0.0106
_diffrn_reflns_limit_h_max 11
_diffrn_reflns_limit_h_min -11
_diffrn_reflns_limit_k_max 0
_diffrn_reflns_limit_k_min -28
_diffrn_reflns_limit_l_max 12
_diffrn_reflns_limit_l_min 0
_diffrn_reflns_number 4265
_diffrn_reflns_theta_full 26.29
_diffrn_reflns_theta_max 26.29
_diffrn_reflns_theta_min 2.41
_diffrn_standards_decay_% 3
_diffrn_standards_interval_count 3
_diffrn_standards_interval_time 120
_diffrn_standards_number 3
_exptl_absorpt_coefficient_mu 0.068
_exptl_absorpt_correction_T_max 0.9785
_exptl_absorpt_correction_T_min 0.905
_exptl_absorpt_correction_type psi-scan
_exptl_crystal_colour yellow
_exptl_crystal_density_diffrn 1.088
_exptl_crystal_density_method 'not measured'
_exptl_crystal_description pipe
_exptl_crystal_F_000 744
_exptl_crystal_size_max 0.25
_exptl_crystal_size_mid 0.25
_exptl_crystal_size_min 0.15
_refine_diff_density_max 0.593
_refine_diff_density_min -0.362
_refine_ls_extinction_method none
_refine_ls_goodness_of_fit_ref 1.018
_refine_ls_hydrogen_treatment mixed
_refine_ls_matrix_type full
_refine_ls_number_parameters 256
_refine_ls_number_reflns 4042
_refine_ls_number_restraints 1
_refine_ls_restrained_S_all 1.019
_refine_ls_R_factor_gt 0.0695
_refine_ls_shift/su_max 0
_refine_ls_structure_factor_coef Fsqd
_refine_ls_weighting_details 'calc w=1/[\s^2^(Fo^2^)+(0.1490P)^2^+0.0000P] where P=(Fo^2^+2Fc^2^)/3'
_refine_ls_weighting_scheme calc
_refine_ls_wR_factor_ref 0.2389
_reflns_number_gt 2219
_reflns_number_total 4042
_reflns_threshold_expression >2sigma(I)
_cod_data_source_file 25_75_1.cif
_cod_data_source_block cad4
_cod_original_cell_volume 2084.7(3)
_cod_original_sg_symbol_H-M 'P 21/n'
_cod_database_code 1551794

loop_
_symmetry_equiv_pos_as_xyz
'x, y, z'
'-x+1/2, y+1/2, -z+1/2'
'-x, -y, -z'
'x-1/2, -y-1/2, z-1/2'

loop_
_atom_site_label
_atom_site_type_symbol
_atom_site_fract_x
_atom_site_fract_y
_atom_site_fract_z
_atom_site_U_iso_or_equiv
_atom_site_adp_type
_atom_site_occupancy
_atom_site_calc_flag
_atom_site_refinement_flags
N1 N 0.8016(3) -0.0245(1) 0.8602(2) 0.0500(6) Uani 1 d .
N2 N 0.7597(3) -0.0846(1) 1.2606(2) 0.0562(7) Uani 1 d .
N3 N 0.7556(4) -0.1190(2) 1.4647(3) 0.089(1) Uani 1 d .
O O 0.7806(2) 0.08647(8) 0.9103(2) 0.0530(6) Uani 1 d .
C1 C 0.7742(3) 0.0494(1) 0.6875(3) 0.0403(6) Uani 1 d .
C2 C 0.7719(3) 0.0969(1) 0.7767(2) 0.0401(6) Uani 1 d .
C3 C 0.7591(3) 0.1550(1) 0.7284(3) 0.0421(6) Uani 1 d .
C4 C 0.7526(3) 0.1627(1) 0.5898(3) 0.0435(6) Uani 1 d .
C5 C 0.7560(3) 0.1166(1) 0.4984(3) 0.0433(7) Uani 1 d .
C6 C 0.7654(3) 0.0603(1) 0.5496(3) 0.0422(6) Uani 1 d .
C7 C 0.7458(3) 0.1280(1) 0.3473(3) 0.0521(7) Uani 1 d .
C8 C 0.7585(5) 0.1923(2) 0.3142(4) 0.0939(11) Uani 1 d .
C9 C 0.5998(6) 0.1047(2) 0.2721(4) 0.1015(14) Uani 1 d .
C10 C 0.8668(6) 0.0949(2) 0.2957(4) 0.112(2) Uani 1 d .
C11 C 0.7523(4) 0.2078(1) 0.8226(3) 0.0536(8) Uani 1 d .
C12 C 0.8924(4) 0.2110(1) 0.9287(3) 0.072(1) Uani 1 d .
C13 C 0.6187(4) 0.2021(2) 0.8918(4) 0.072(1) Uani 1 d .
C14 C 0.7395(4) 0.2668(1) 0.7469(3) 0.073(1) Uani 1 d .
C15 C 0.7877(3) -0.0112(1) 0.7358(3) 0.0450(7) Uani 1 d .
C16 C 0.8223(5) -0.0865(1) 0.8989(4) 0.0625(9) Uani 1 d .
C17 C 0.7474(4) -0.1012(2) 1.0170(3) 0.0595(9) Uani 1 d .
C18 C 0.8145(4) -0.0675(2) 1.1405(3) 0.0650(9) Uani 1 d .
C19 C 0.8362(5) -0.1095(2) 1.3725(4) 0.080(1) Uani 1 d .
C20 C 0.6201(5) -0.0996(2) 1.4071(4) 0.080(1) Uani 1 d .
C21 C 0.6212(4) -0.0778(2) 1.2852(4) 0.072(1) Uani 1 d D
H0 H 0.7875 0.0509 0.9245 0.079 Uiso 1 calc R
H4 H 0.7457 0.201 0.5563 0.052 Uiso 1 calc R
H6 H 0.7658 0.0286 0.4912 0.051 Uiso 1 calc R
H8A H 0.8507 0.2073 0.3606 0.141 Uiso 1 calc R
H8B H 0.6797 0.2138 0.3419 0.141 Uiso 1 calc R
H8C H 0.753 0.1968 0.2189 0.141 Uiso 1 calc R
H9A H 0.5902 0.0638 0.2936 0.152 Uiso 1 calc R
H9B H 0.5962 0.1089 0.1769 0.152 Uiso 1 calc R
H9C H 0.521 0.1267 0.2983 0.152 Uiso 1 calc R
H10A H 0.8603 0.0536 0.3153 0.168 Uiso 1 calc R
H10B H 0.9606 0.1097 0.3389 0.168 Uiso 1 calc R
H10C H 0.8561 0.1003 0.2001 0.168 Uiso 1 calc R
H12A H 0.8863 0.2438 0.9875 0.108 Uiso 1 calc R
H12B H 0.9755 0.216 0.885 0.108 Uiso 1 calc R
H12C H 0.9034 0.1751 0.9801 0.108 Uiso 1 calc R
H13A H 0.6159 0.2351 0.951 0.107 Uiso 1 calc R
H13B H 0.6258 0.1661 0.9428 0.107 Uiso 1 calc R
H13C H 0.5307 0.2015 0.8249 0.107 Uiso 1 calc R
H14A H 0.7353 0.2985 0.8093 0.11 Uiso 1 calc R
H14B H 0.6517 0.2669 0.6797 0.11 Uiso 1 calc R
H14C H 0.8233 0.272 0.7044 0.11 Uiso 1 calc R
H15 H 0.785(3) -0.0402(12) 0.662(3) 0.041(7) Uiso 1 d .
H16A H 0.939(4) -0.0934(14) 0.936(4) 0.076(10) Uiso 1 d .
H16B H 0.779(4) -0.1068(16) 0.823(4) 0.075(11) Uiso 1 d .
H17A H 0.638(6) -0.092(2) 0.990(5) 0.120(16) Uiso 1 d .
H17B H 0.766(4) -0.1414(18) 1.035(4) 0.091(12) Uiso 1 d .
H18A H 0.92 -0.0733 1.1562 0.078 Uiso 1 calc R
H18B H 0.7958 -0.0258 1.1244 0.078 Uiso 1 calc R
H19 H 0.939(5) -0.1117(16) 1.392(4) 0.093(13) Uiso 1 d .
H21 H 0.547(3) -0.0607(17) 1.222(3) 0.099(14) Uiso 1 d D
H20 H 0.545(4) -0.1022(14) 1.444(3) 0.065(10) Uiso 1 d .

loop_
_atom_site_aniso_label
_atom_site_aniso_U_11
_atom_site_aniso_U_22
_atom_site_aniso_U_33
_atom_site_aniso_U_23
_atom_site_aniso_U_13
_atom_site_aniso_U_12
N1 0.069(2) 0.040(1) 0.042(1) 0.002(1) 0.013(1) 0.002(1)
N2 0.042(1) 0.076(2) 0.044(1) 0.002(1) 0.009(1) -0.008(1)
N3 0.093(3) 0.126(3) 0.049(2) 0.017(2) 0.016(2) -0.004(2)
O 0.086(2) 0.043(1) 0.029(1) 0.0031(8) 0.011(1) 0.004(1)
C1 0.045(1) 0.042(1) 0.035(1) -0.001(1) 0.009(1) -0.001(1)
C2 0.047(2) 0.045(2) 0.028(1) 0.002(1) 0.007(1) 0.001(1)
C3 0.047(2) 0.039(2) 0.039(2) 0.000(1) 0.007(1) -0.001(1)
C4 0.050(1) 0.043(1) 0.036(1) 0.007(1) 0.007(1) -0.001(1)
C5 0.046(2) 0.054(2) 0.030(1) -0.001(1) 0.009(1) -0.002(1)
C6 0.047(2) 0.049(2) 0.031(1) -0.003(1) 0.008(1) 0.004(1)
C7 0.061(2) 0.069(2) 0.028(1) 0.007(1) 0.012(1) -0.002(2)
C8 0.113(2) 0.110(3) 0.060(2) 0.021(2) 0.018(2) -0.011(2)
C9 0.121(4) 0.104(3) 0.068(3) 0.019(2) -0.012(3) -0.020(3)
C10 0.152(5) 0.141(4) 0.053(2) 0.016(2) 0.045(3) 0.052(3)
C11 0.082(2) 0.040(2) 0.036(2) 0.001(1) 0.003(1) 0.008(1)
C12 0.098(3) 0.055(2) 0.053(2) -0.005(2) -0.015(2) -0.005(2)
C13 0.090(3) 0.068(2) 0.060(2) -0.015(2) 0.022(2) 0.017(2)
C14 0.121(3) 0.041(2) 0.053(2) 0.001(1) 0.002(2) 0.008(2)
C15 0.053(2) 0.045(2) 0.039(2) -0.006(1) 0.011(1) 0.001(1)
C16 0.102(3) 0.036(2) 0.052(2) 0.004(1) 0.021(2) 0.004(2)
C17 0.082(3) 0.048(2) 0.049(2) 0.005(1) 0.012(2) -0.009(2)
C18 0.070(2) 0.079(2) 0.047(2) 0.000(1) 0.014(2) -0.020(1)
C19 0.061(2) 0.126(4) 0.052(2) 0.01(2) 0.0040(2) 0.005(2)
C20 0.062(2) 0.124(3) 0.059(2) -0.007(2) 0.023(2) -0.024(2)
C21 0.051(2) 0.102(3) 0.062(2) 0.001(2) 0.001(2) -0.004(2)

loop_
_atom_type_symbol
_atom_type_description
_atom_type_scat_dispersion_real
_atom_type_scat_dispersion_imag
_atom_type_scat_source
C C 0.0033 0.0016 'International Tables Vol C Tables 4.2.6.8 and 6.1.1.4'
H H 0 0 'International Tables Vol C Tables 4.2.6.8 and 6.1.1.4'
N N 0.0061 0.0033 'International Tables Vol C Tables 4.2.6.8 and 6.1.1.4'
O O 0.0106 0.006 'International Tables Vol C Tables 4.2.6.8 and 6.1.1.4'

loop_
_geom_angle_atom_site_label_1
_geom_angle_atom_site_label_2
_geom_angle_atom_site_label_3
_geom_angle
_geom_angle_publ_flag
C6 C5 C4 117.0(2) no
C6 C5 C7 121.3(2) no
C4 C5 C7 . no
C4 C3 C2 116.8(2) no
C4 C3 C11 121.5(2) no
C2 C3 C11 121.7(2) no
C5 C4 C3 124.3(2) no
C5 C4 H4 117.8 no
C3 C4 H4 117.8 no
N1 C16 C17 111.3(3) yes
N1 C16 H16A 107.8(18) no
C17 C16 H16A 105.3(19) no
N1 C16 H16B 104(2) no
C17 C16 H16B 111(2) no
H16A C16 H16B 118(3) no
C5 C6 C1 121.7(2) no
C5 C6 H6 119.2 no
C1 C6 H6 119.2 no
C18 C17 C16 111.2(3) no
C18 C17 H17B 107(2) no
C16 C17 H17B 106(2) no
C18 C17 H17A 111(3) no
C16 C17 H17A 108(3) no
H17B C17 H17A 113(3) no
N2 C18 C17 113.9(3) yes
N2 C18 H18A 108.8 no
C17 C18 H18A 108.8 no
N2 C18 H18B 108.8 no
C17 C18 H18B 108.8 no
H18A C18 H18B 107.7 no
C12 C11 C13 109.8(3) no
C12 C11 C14 106.7(3) no
C13 C11 C14 107.7(3) no
C12 C11 C3 110.3(2) no
C13 C11 C3 110.1(2) no
C14 C11 C3 112.2(2) no
C8 C7 C10 108.1(3) no
C8 C7 C9 108.9(3) no
C10 C7 C9 107.5(4) no
C8 C7 C5 113.1(3) no
C10 C7 C5 110.0(3) no
C9 C7 C5 109.1(3) no
C11 C12 H12A 109.5 no
C11 C12 H12B 109.5 no
H12A C12 H12B 109.5 no
C11 C12 H12C 109.5 no
H12A C12 H12C 109.5 no
H12B C12 H12C 109.5 no
C11 C14 H14A 109.5 no
C11 C14 H14B 109.5 no
H14A C14 H14B 109.5 no
C11 C14 H14C 109.5 no
H14A C14 H14C 109.5 no
H14B C14 H14C 109.5 no
C7 C9 H9A 109.5 no
C7 C9 H9B 109.5 no
H9A C9 H9B 109.5 no
C7 C9 H9C 109.5 no
H9A C9 H9C 109.5 no
H9B C9 H9C 109.5 no
C7 C10 H10A 109.5 no
C7 C10 H10B 109.5 no
H10A C10 H10B 109.5 no
C7 C10 H10C 109.5 no
H10A C10 H10C 109.5 no
H10B C10 H10C 109.5 no
C7 C8 H8A 109.5 no
C7 C8 H8B 109.5 no
H8A C8 H8B 109.5 no
C7 C8 H8C 109.5 no
H8A C8 H8C 109.5 no
H8B C8 H8C 109.5 no
C11 C13 H13A 109.5 no
C11 C13 H13B 109.5 no
H13A C13 H13B 109.5 no
C11 C13 H13C 109.5 no
H13A C13 H13C 109.5 no
H13B C13 H13C 109.5 no
C2 O H0 109.5 no
O C2 C3 119.7(2) no
O C2 C1 119.9(2) yes
C3 C2 C1 120.4(2) yes
C15 N1 C16 118.4(2) yes
N1 C15 C1 122.7(2) yes
N1 C15 H15 124.4(15) no
C1 C15 H15 112.9(15) no
C6 C1 C2 119.8(2) no
C6 C1 C15 119.0(2) yes
C2 C1 C15 121.2(2) no
C19 N2 C21 105.4(3) no
C19 N2 C18 127.2(3) yes
C21 N2 C18 127.4(3) no
C19 N3 C20 104.0(3) yes
N3 C19 N2 112.6(4) yes
N3 C19 H19 122(3) no
N2 C19 H19 124(3) no
C21 C20 N3 110.9(4) yes
C21 C20 H20 125(2) no
N3 C20 H20 124(2) no
C20 C21 N2 107.0(4) yes
C20 C21 H21 131(3) no
N2 C21 H21 122(3) no

loop_
_geom_bond_atom_site_label_1
_geom_bond_atom_site_label_2
_geom_bond_distance
_geom_bond_publ_flag
C5 C6 1.373(4) no
C5 C4 1.399(4) no
C5 C7 1.534(4) no
C3 C4 1.401(4) no
C3 C2 1.403(4) no
C3 C11 1.537(4) no
C4 H4 0.93 no
C16 N1 1.463(4) yes
C16 C17 1.521(5) yes
C16 H16A 1.09(4) no
C16 H16B 0.93(4) no
C6 C1 1.402(4) no
C6 H6 0.93 ?
C17 C18 1.498(5) no
C17 H17B 0.94(4) no
C17 H17A 1.02(5) no
C18 N2 1.449(4) yes
C18 H18A 0.97 no
C18 H18B 0.97 no
C11 C12 1.528(4) no
C11 C13 1.532(5) no
C11 C14 1.535(4) no
C7 C8 1.504(6) no
C7 C10 1.517(5) no
C7 C9 1.521(5) no
C12 H12A 0.96 no
C12 H12B 0.96 no
C12 H12C 0.96 no
C14 H14A 0.96 no
C14 H14B 0.96 no
C14 H14C 0.96 no
C9 H9A 0.96 no
C9 H9B 0.96 no
C9 H9C 0.96 no
C10 H10A 0.96 no
C10 H10B 0.96 no
C10 H10C 0.96 no
C8 H8A 0.96 no
C8 H8B 0.96 no
C8 H8C 0.96 no
C13 H13A 0.96 no
C13 H13B 0.96 no
C13 H13C 0.96 no
O C2 1.357(3) yes
O H0 0.82 no
C2 C1 1.406(4) no
N1 C15 1.276(3) yes
C15 C1 1.455(4) yes
C15 H15 0.99(3) no
N2 C19 1.344(4) yes
N2 C21 1.359(4) yes
N3 C19 1.313(5) yes
N3 C20 1.357(5) yes
C19 H19 0.94(4) no
C20 C21 1.328(5) no
C20 H20 0.85(4) no
C21 H21 0.934(19) no

loop_
_geom_hbond_atom_site_label_D
_geom_hbond_atom_site_label_H
_geom_hbond_atom_site_label_A
_geom_hbond_distance_DH
_geom_hbond_distance_DA
_geom_hbond_distance_HA
_geom_hbond_angle_DHA
C12 H12C O 0.960 3.000(4) 2.354 124.2
C13 H13B O 0.960 3.009(4) 2.365 123.9
C18 H18B N1 0.970 2.976(4) 2.679 98.2
O H0 N1 0.820 2.579(4) 1.840 149.3

loop_
_geom_torsion_atom_site_label_1
_geom_torsion_atom_site_label_2
_geom_torsion_atom_site_label_3
_geom_torsion_atom_site_label_4
_geom_torsion
_geom_torsion_publ_flag
C6 C5 C4 C3 0.4(4) no
C7 C5 C4 C3 178.9(3) no
C2 C3 C4 C5 1.0(4) no
C11 C3 C4 C5 -179.0(3) no
C4 C5 C6 C1 -1.3(4) no
C7 C5 C6 C1 -179.8(2) yes
N1 C16 C17 C18 -63.8(4) yes
C16 C17 C18 N2 -173.1(3) no
C4 C3 C11 C12 -119.2(3) no
C2 C3 C11 C12 60.8(4) no
C4 C3 C11 C13 119.5(3) no
C2 C3 C11 C13 -60.5(3) no
C4 C3 C11 C14 -0.4(4) no
C2 C3 C11 C14 179.6(3) no
C6 C5 C7 C8 -171.7(3) no
C4 C5 C7 C8 9.9(4) no
C6 C5 C7 C10 -50.7(4) no
C4 C5 C7 C10 130.8(4) no
C6 C5 C7 C9 67.0(4) no
C4 C5 C7 C9 -111.4(3) no
C4 C3 C2 O 179.1(2) yes
C11 C3 C2 O -0.9(4) yes
C4 C3 C2 C1 -1.5(4) no
C11 C3 C2 C1 178.5(2) no
C17 C16 N1 C15 -145.1(3) yes
C16 N1 C15 C1 -176.7(3) yes
C5 C6 C1 C2 0.8(4) no
C5 C6 C1 C15 -178.5(2) no
O C2 C1 C6 -179.9(2) no
C3 C2 C1 C6 0.7(4) no
O C2 C1 C15 -0.7(4) yes
C3 C2 C1 C15 179.9(2) yes
N1 C15 C1 C6 177.4(3) no
N1 C15 C1 C2 -1.8(4) yes
C17 C18 N2 C19 116.0(4) no
C17 C18 N2 C21 -65.6(5) yes
C20 N3 C19 N2 0.6(5) yes
C21 N2 C19 N3 0.4(5) no
C18 N2 C19 N3 179.1(3) no
C19 N3 C20 C21 -1.4(5) no
N3 C20 C21 N2 1.7(5) yes
C19 N2 C21 C20 -1.3(5) no
C18 N2 C21 C20 -179.9(3) no
